data_7159942
loop_
_publ_author_name
'Chen, Weihao'
'Jiang, Jiahui'
'Pang, Xiaoyan'
'Song, Yingying'
'Yang, Zhiyou'
'Wang, Junfeng'
'Liu, Yonghong'

_publ_section_title
;
 Neuroprotective azaphilones from a deep-sea derived fungus
 <i>Penicillium</i> sp. SCSIO41030.
;
_journal_issue 22
_journal_name_full 'Organic &amp; biomolecular chemistry'
_journal_page_first 4521
_journal_page_last 4527
_journal_paper_doi 10.1039/d4ob00586d
_journal_volume 22
_journal_year 2024
_chemical_absolute_configuration ad
_chemical_formula_moiety 'C18 H20 O5'
_chemical_formula_sum 'C18 H20 O5'
_chemical_formula_weight 316.34
_space_group_crystal_system orthorhombic
_space_group_IT_number 19
_space_group_name_Hall 'P 2ac 2ab'
_space_group_name_H-M_alt 'P 21 21 21'
_atom_sites_solution_hydrogens geom
_atom_sites_solution_primary dual
_audit_block_doi 10.5517/ccdc.csd.cc2d9ysg
_audit_creation_date 2021-03-31
_audit_creation_method
;
Olex2 1.3
(compiled 2020.11.12 svn.r5f609507 for OlexSys, GUI svn.r6272)
;
_audit_update_record
;
2022-10-20 deposited with the CCDC.	2024-05-10 downloaded from the CCDC.
;
_cell_angle_alpha 90
_cell_angle_beta 90
_cell_angle_gamma 90
_cell_formula_units_Z 4
_cell_length_a 5.4408(6)
_cell_length_b 10.6295(14)
_cell_length_c 26.948(3)
_cell_measurement_reflns_used 2116
_cell_measurement_temperature 99.99(10)
_cell_measurement_theta_max 73.2900
_cell_measurement_theta_min 5.3010
_cell_volume 1558.5(3)
_computing_cell_refinement 'CrysAlisPro 1.171.39.33c (Rigaku OD, 2017)'
_computing_data_collection 'CrysAlisPro 1.171.39.33c (Rigaku OD, 2017)'
_computing_data_reduction 'CrysAlisPro 1.171.39.33c (Rigaku OD, 2017)'
_computing_molecular_graphics 'Olex2 1.3 (Dolomanov et al., 2009)'
_computing_publication_material 'Olex2 1.3 (Dolomanov et al., 2009)'
_computing_structure_refinement 'SHELXL 2014/7 (Sheldrick, 2015)'
_computing_structure_solution 'SHELXT 2014/5 (Sheldrick, 2014)'
_diffrn_ambient_environment N~2~
_diffrn_ambient_temperature 99.99(10)
_diffrn_detector 'Pilatus3R 200K-A'
_diffrn_measured_fraction_theta_full 1.000
_diffrn_measured_fraction_theta_max 0.983
_diffrn_measurement_details
;
List of Runs (angles in degrees, time in seconds):

  # Type    Start    End  Width  t~exp~   \w     \q     \k     \f   Frames
#--------------------------------------------------------------------------
  1  \w    -80.00 -43.00   0.50    3.00    --    0.00 -19.00 -60.00   74
  2  \w    -10.00  30.00   0.50    3.00    --    0.00 -82.00-150.00   80
  3  \w    -40.00  14.00   0.50    3.00    --    0.00 -19.00 -60.00  108
  4  \w     11.00 109.00   0.50   20.50    --   95.80 -30.00-120.00  196
  5  \w     10.00  73.00   0.50   20.50    --   95.80 -77.00   0.00  126
  6  \w     96.00 131.00   0.50   20.50    --   95.80  82.00 -90.00   70
  7  \w      6.00  92.00   0.50   20.50    --   95.80 -61.00 150.00  172
  8  \w      8.00 110.00   0.50   20.50    --   95.80 -45.00-150.00  204
  9  \w      8.00 124.00   0.50   20.50    --   95.80 -82.00 150.00  232
;
_diffrn_measurement_device 'four-circle diffractometer'
_diffrn_measurement_device_type 'XtaLAB Pro: Kappa single'
_diffrn_measurement_method '\w scans'
_diffrn_orient_matrix_type 'CrysAlisPro convention (1999,Acta A55,543-557)'
_diffrn_orient_matrix_UB_11 -0.1655413000
_diffrn_orient_matrix_UB_12 0.0849037000
_diffrn_orient_matrix_UB_13 -0.0320820000
_diffrn_orient_matrix_UB_21 -0.2206754000
_diffrn_orient_matrix_UB_22 -0.0314661000
_diffrn_orient_matrix_UB_23 0.0335309000
_diffrn_orient_matrix_UB_31 0.0631090000
_diffrn_orient_matrix_UB_32 0.1132130000
_diffrn_orient_matrix_UB_33 0.0334137000
_diffrn_radiation_monochromator graphite
_diffrn_radiation_probe x-ray
_diffrn_radiation_type 'Cu K\a'
_diffrn_radiation_wavelength 1.54184
_diffrn_reflns_av_R_equivalents 0.0673
_diffrn_reflns_av_unetI/netI 0.0862
_diffrn_reflns_Laue_measured_fraction_full 1.000
_diffrn_reflns_Laue_measured_fraction_max 0.983
_diffrn_reflns_limit_h_max 6
_diffrn_reflns_limit_h_min -5
_diffrn_reflns_limit_k_max 12
_diffrn_reflns_limit_k_min -10
_diffrn_reflns_limit_l_max 33
_diffrn_reflns_limit_l_min -24
_diffrn_reflns_number 7480
_diffrn_reflns_point_group_measured_fraction_full 0.998
_diffrn_reflns_point_group_measured_fraction_max 0.965
_diffrn_reflns_theta_full 67.684
_diffrn_reflns_theta_max 74.246
_diffrn_reflns_theta_min 3.280
_diffrn_source 'Rotating-anode X-ray tube'
_diffrn_source_type 'MicroMax 007 (Cu) X-ray Source'
_exptl_absorpt_coefficient_mu 0.809
_exptl_absorpt_correction_T_max 1.00000
_exptl_absorpt_correction_T_min 0.73579
_exptl_absorpt_correction_type multi-scan
_exptl_absorpt_process_details
;
CrysAlisPro 1.171.39.33c (Rigaku Oxford Diffraction, 2017)
Empirical absorption correction using spherical harmonics,
 implemented in SCALE3 ABSPACK scaling algorithm.
;
_exptl_crystal_colour 'clear light colourless'
_exptl_crystal_colour_lustre clear
_exptl_crystal_colour_modifier light
_exptl_crystal_colour_primary colourless
_exptl_crystal_density_diffrn 1.348
_exptl_crystal_description plate
_exptl_crystal_F_000 672
_exptl_crystal_size_max 0.09
_exptl_crystal_size_mid 0.05
_exptl_crystal_size_min 0.03
_refine_diff_density_max 0.589
_refine_diff_density_min -0.331
_refine_diff_density_rms 0.095
_refine_ls_abs_structure_details
;
 Flack x determined using 699 quotients [(I+)-(I-)]/[(I+)+(I-)]
 (Parsons, Flack and Wagner, Acta Cryst. B69 (2013) 249-259).
;
_refine_ls_abs_structure_Flack 0.3(4)
_refine_ls_extinction_method none
_refine_ls_goodness_of_fit_ref 1.107
_refine_ls_hydrogen_treatment constr
_refine_ls_matrix_type full
_refine_ls_number_parameters 212
_refine_ls_number_reflns 3064
_refine_ls_number_restraints 0
_refine_ls_restrained_S_all 1.107
_refine_ls_R_factor_all 0.1047
_refine_ls_R_factor_gt 0.0784
_refine_ls_shift/su_max 0.000
_refine_ls_shift/su_mean 0.000
_refine_ls_structure_factor_coef Fsqd
_refine_ls_weighting_details 'w=1/[\s^2^(Fo^2^)+(0.1195P)^2^+2.3705P] where P=(Fo^2^+2Fc^2^)/3'
_refine_ls_weighting_scheme calc
_refine_ls_wR_factor_gt 0.2248
_refine_ls_wR_factor_ref 0.2448
_reflns_Friedel_coverage 0.663
_reflns_Friedel_fraction_full 0.994
_reflns_Friedel_fraction_max 0.939
_reflns_number_gt 2264
_reflns_number_total 3064
_reflns_threshold_expression 'I > 2\s(I)'
_cod_data_source_file d4ob00586d2.cif
_cod_data_source_block p16_collect
_cod_depositor_comments 'Adding full bibliography for 7159942--7159943.cif.'
_cod_database_code 7159942
_shelx_shelxl_version_number 2014/7
_chemical_oxdiff_formula 'C72 H80 O20 '
_shelx_space_group_comment
;
The symmetry employed for this shelxl refinement is uniquely defined
by the following loop, which should always be used as a source of
symmetry information in preference to the above space-group names.
They are only intended as comments.
;
_shelx_estimated_absorpt_t_max 0.976
_shelx_estimated_absorpt_t_min 0.931
_reflns_odcompleteness_completeness 99.94
_reflns_odcompleteness_iscentric 1
_reflns_odcompleteness_theta 66.97
_olex2_refinement_description
;
1. Fixed Uiso
 At 1.2 times of:
  All C(H) groups, All C(H,H) groups
 At 1.5 times of:
  All C(H,H,H) groups
2.a Ternary CH refined with riding coordinates:
 C7(H7), C15(H15), C11(H11)
2.b Secondary CH2 refined with riding coordinates:
 C16(H16A,H16B)
2.c Aromatic/amide H refined with riding coordinates:
 C1(H1), C3(H3), C4(H4)
2.d Idealised Me refined as rotating group:
 C14(H14A,H14B,H14C), C13(H13A,H13B,H13C), C18(H18A,H18B,H18C), C17(H17A,H17B,
 H17C)
;
_olex2_submission_special_instructions 'No special instructions were received'
_oxdiff_exptl_absorpt_empirical_details
;
Empirical correction (ABSPACK) includes:
- Absorption correction using spherical harmonics
- Frame scaling
;
_oxdiff_exptl_absorpt_empirical_full_max 1.688
_oxdiff_exptl_absorpt_empirical_full_min 0.719

loop_
_space_group_symop_operation_xyz
'x, y, z'
'-x+1/2, -y, z+1/2'
'-x, y+1/2, -z+1/2'
'x+1/2, -y+1/2, -z'

loop_
_atom_site_label
_atom_site_type_symbol
_atom_site_fract_x
_atom_site_fract_y
_atom_site_fract_z
_atom_site_U_iso_or_equiv
_atom_site_adp_type
_atom_site_occupancy
_atom_site_site_symmetry_order
_atom_site_calc_flag
_atom_site_refinement_flags_posn
_atom_site_refinement_flags_adp
_atom_site_refinement_flags_occupancy
_atom_site_disorder_assembly
_atom_site_disorder_group
O3 O 0.1601(9) 0.1131(4) 0.42868(17) 0.0258(11) Uani 1 1 d . . . . .
O1 O 0.9252(9) 0.2698(5) 0.28010(17) 0.0277(11) Uani 1 1 d . . . . .
O4 O 0.0479(10) 0.2877(5) 0.46918(18) 0.0332(12) Uani 1 1 d . . . . .
O2 O 0.0910(10) -0.0875(5) 0.36264(19) 0.0327(12) Uani 1 1 d . . . . .
O5 O 0.1460(10) 0.4488(5) 0.3685(2) 0.0362(13) Uani 1 1 d . . . . .
C8 C 0.5978(14) 0.1908(6) 0.3288(2) 0.0249(14) Uani 1 1 d . . . . .
C2 C 0.9137(14) 0.1649(6) 0.2503(2) 0.0256(14) Uani 1 1 d . . . . .
C1 C 0.7566(13) 0.2801(7) 0.3177(2) 0.0260(15) Uani 1 1 d . . . . .
H1 H 0.7544 0.3538 0.3364 0.031 Uiso 1 1 calc R U . . .
C7 C 0.3939(13) 0.2034(6) 0.3663(2) 0.0230(14) Uani 1 1 d . . . . .
H7 H 0.2441 0.2191 0.3471 0.028 Uiso 1 1 calc R U . . .
C10 C 0.1852(14) 0.2385(7) 0.4399(2) 0.0284(16) Uani 1 1 d . . . . .
C6 C 0.3517(13) 0.0795(7) 0.3932(2) 0.0240(14) Uani 1 1 d . . . . .
C12 C 0.3262(14) 0.4323(7) 0.3941(2) 0.0258(15) Uani 1 1 d . . . . .
C15 C 0.4900(13) 0.5369(6) 0.4115(3) 0.0274(15) Uani 1 1 d . . . . .
H15 H 0.6604 0.5126 0.4047 0.033 Uiso 1 1 calc R U . . .
C14 C 0.5702(14) 0.0271(7) 0.4214(3) 0.0293(15) Uani 1 1 d . . . . .
H14A H 0.6164 0.0848 0.4472 0.044 Uiso 1 1 calc R U . . .
H14B H 0.7058 0.0158 0.3991 0.044 Uiso 1 1 calc R U . . .
H14C H 0.5269 -0.0524 0.4359 0.044 Uiso 1 1 calc R U . . .
C11 C 0.3890(14) 0.2975(6) 0.4093(2) 0.0254(14) Uani 1 1 d . . . . .
H11 H 0.5447 0.2954 0.4276 0.031 Uiso 1 1 calc R U . . .
C5 C 0.2627(14) -0.0161(7) 0.3545(3) 0.0278(16) Uani 1 1 d . . . . .
C9 C 0.5820(13) 0.0752(6) 0.2997(2) 0.0246(14) Uani 1 1 d . . . . .
C16 C 0.4600(15) 0.5484(6) 0.4679(3) 0.0309(16) Uani 1 1 d . . . . .
H16A H 0.2949 0.5774 0.4752 0.037 Uiso 1 1 calc R U . . .
H16B H 0.4797 0.4659 0.4828 0.037 Uiso 1 1 calc R U . . .
C3 C 0.7542(14) 0.0711(7) 0.2591(3) 0.0291(16) Uani 1 1 d . . . . .
H3 H 0.7548 0.0013 0.2383 0.035 Uiso 1 1 calc R U . . .
C13 C 1.1028(15) 0.1704(7) 0.2105(3) 0.0315(16) Uani 1 1 d . . . . .
H13A H 1.0800 0.2454 0.1912 0.047 Uiso 1 1 calc R U . . .
H13B H 1.0869 0.0981 0.1894 0.047 Uiso 1 1 calc R U . . .
H13C H 1.2635 0.1712 0.2251 0.047 Uiso 1 1 calc R U . . .
C4 C 0.4165(14) -0.0167(7) 0.3102(3) 0.0286(15) Uani 1 1 d . . . . .
H4 H 0.4003 -0.0832 0.2880 0.034 Uiso 1 1 calc R U . . .
C18 C 0.4389(17) 0.6585(7) 0.3842(3) 0.0341(17) Uani 1 1 d . . . . .
H18A H 0.4390 0.6431 0.3491 0.051 Uiso 1 1 calc R U . . .
H18B H 0.5638 0.7190 0.3922 0.051 Uiso 1 1 calc R U . . .
H18C H 0.2813 0.6906 0.3941 0.051 Uiso 1 1 calc R U . . .
C17 C 0.6428(16) 0.6380(8) 0.4912(3) 0.0395(19) Uani 1 1 d . . . . .
H17A H 0.6146 0.7215 0.4789 0.059 Uiso 1 1 calc R U . . .
H17B H 0.8067 0.6120 0.4829 0.059 Uiso 1 1 calc R U . . .
H17C H 0.6230 0.6372 0.5266 0.059 Uiso 1 1 calc R U . . .

loop_
_atom_site_aniso_label
_atom_site_aniso_U_11
_atom_site_aniso_U_22
_atom_site_aniso_U_33
_atom_site_aniso_U_23
_atom_site_aniso_U_13
_atom_site_aniso_U_12
O3 0.020(2) 0.022(3) 0.035(2) -0.0008(19) 0.003(2) 0.0026(19)
O1 0.024(3) 0.027(3) 0.032(2) -0.002(2) 0.002(2) 0.001(2)
O4 0.030(3) 0.032(3) 0.038(3) -0.007(2) 0.001(2) 0.003(2)
O2 0.025(3) 0.026(3) 0.047(3) -0.001(2) 0.001(2) -0.007(2)
O5 0.035(3) 0.024(3) 0.050(3) -0.001(2) -0.015(3) 0.002(2)
C8 0.024(4) 0.021(3) 0.029(3) 0.001(3) -0.002(3) 0.003(3)
C2 0.023(3) 0.026(3) 0.028(3) -0.004(3) 0.000(3) -0.002(3)
C1 0.029(4) 0.021(4) 0.028(3) 0.000(3) 0.002(3) -0.001(3)
C7 0.020(3) 0.022(3) 0.027(3) -0.001(3) -0.002(3) 0.001(3)
C10 0.029(4) 0.029(4) 0.027(3) -0.004(3) 0.000(3) 0.004(3)
C6 0.021(3) 0.023(3) 0.028(3) -0.001(3) 0.002(3) 0.005(3)
C12 0.026(4) 0.026(4) 0.026(3) -0.001(3) -0.001(3) 0.004(3)
C15 0.023(3) 0.018(3) 0.041(4) -0.002(3) 0.002(3) -0.004(3)
C14 0.024(3) 0.028(4) 0.035(4) -0.001(3) 0.001(3) 0.001(3)
C11 0.026(4) 0.018(3) 0.032(3) 0.000(3) -0.001(3) -0.002(3)
C5 0.025(4) 0.024(4) 0.035(4) 0.001(3) 0.001(3) -0.002(3)
C9 0.021(3) 0.020(3) 0.033(3) -0.002(3) -0.003(3) -0.002(3)
C16 0.034(4) 0.020(3) 0.039(4) -0.003(3) -0.004(3) -0.002(3)
C3 0.028(4) 0.031(4) 0.027(4) -0.002(3) 0.001(3) 0.002(3)
C13 0.029(4) 0.031(4) 0.034(4) 0.001(3) 0.003(3) 0.004(3)
C4 0.031(4) 0.023(3) 0.032(4) -0.002(3) -0.005(3) 0.001(3)
C18 0.039(4) 0.024(4) 0.039(4) 0.001(3) -0.003(4) -0.001(3)
C17 0.037(5) 0.035(4) 0.046(4) -0.004(3) -0.013(4) 0.000(4)

loop_
_atom_type_symbol
_atom_type_description
_atom_type_scat_dispersion_real
_atom_type_scat_dispersion_imag
_atom_type_scat_source
C C 0.0181 0.0091 'International Tables Vol C Tables 4.2.6.8 and 6.1.1.4'
H H 0.0000 0.0000 'International Tables Vol C Tables 4.2.6.8 and 6.1.1.4'
O O 0.0492 0.0322 'International Tables Vol C Tables 4.2.6.8 and 6.1.1.4'

loop_
_geom_angle_atom_site_label_1
_geom_angle_atom_site_label_2
_geom_angle_atom_site_label_3
_geom_angle
_geom_angle_site_symmetry_1
_geom_angle_site_symmetry_3
_geom_angle_publ_flag
C10 O3 C6 108.1(5) . . ?
C1 O1 C2 117.8(5) . . ?
C1 C8 C7 124.8(6) . . ?
C1 C8 C9 121.5(6) . . ?
C9 C8 C7 113.1(6) . . ?
O1 C2 C13 111.0(6) . . ?
C3 C2 O1 121.8(6) . . ?
C3 C2 C13 127.2(6) . . ?
O1 C1 H1 118.4 . . ?
C8 C1 O1 123.2(6) . . ?
C8 C1 H1 118.4 . . ?
C8 C7 H7 105.9 . . ?
C8 C7 C6 110.7(5) . . ?
C8 C7 C11 125.3(6) . . ?
C6 C7 H7 105.9 . . ?
C6 C7 C11 101.6(5) . . ?
C11 C7 H7 105.9 . . ?
O3 C10 C11 110.8(6) . . ?
O4 C10 O3 120.2(7) . . ?
O4 C10 C11 128.9(7) . . ?
O3 C6 C7 102.0(5) . . ?
O3 C6 C14 108.8(5) . . ?
O3 C6 C5 112.4(6) . . ?
C7 C6 C5 107.3(5) . . ?
C14 C6 C7 116.0(6) . . ?
C14 C6 C5 110.2(6) . . ?
O5 C12 C15 123.5(7) . . ?
O5 C12 C11 118.0(6) . . ?
C15 C12 C11 118.5(6) . . ?
C12 C15 H15 107.9 . . ?
C12 C15 C16 107.8(6) . . ?
C12 C15 C18 111.8(6) . . ?
C16 C15 H15 107.9 . . ?
C18 C15 H15 107.9 . . ?
C18 C15 C16 113.2(6) . . ?
C6 C14 H14A 109.5 . . ?
C6 C14 H14B 109.5 . . ?
C6 C14 H14C 109.5 . . ?
H14A C14 H14B 109.5 . . ?
H14A C14 H14C 109.5 . . ?
H14B C14 H14C 109.5 . . ?
C7 C11 H11 110.5 . . ?
C10 C11 C7 98.8(5) . . ?
C10 C11 C12 111.7(6) . . ?
C10 C11 H11 110.5 . . ?
C12 C11 C7 114.4(5) . . ?
C12 C11 H11 110.5 . . ?
O2 C5 C6 122.1(6) . . ?
O2 C5 C4 125.5(7) . . ?
C4 C5 C6 112.2(6) . . ?
C3 C9 C8 113.3(6) . . ?
C4 C9 C8 122.2(6) . . ?
C4 C9 C3 124.5(6) . . ?
C15 C16 H16A 109.0 . . ?
C15 C16 H16B 109.0 . . ?
H16A C16 H16B 107.8 . . ?
C17 C16 C15 113.0(7) . . ?
C17 C16 H16A 109.0 . . ?
C17 C16 H16B 109.0 . . ?
C2 C3 C9 122.2(7) . . ?
C2 C3 H3 118.9 . . ?
C9 C3 H3 118.9 . . ?
C2 C13 H13A 109.5 . . ?
C2 C13 H13B 109.5 . . ?
C2 C13 H13C 109.5 . . ?
H13A C13 H13B 109.5 . . ?
H13A C13 H13C 109.5 . . ?
H13B C13 H13C 109.5 . . ?
C5 C4 H4 118.4 . . ?
C9 C4 C5 123.2(7) . . ?
C9 C4 H4 118.4 . . ?
C15 C18 H18A 109.5 . . ?
C15 C18 H18B 109.5 . . ?
C15 C18 H18C 109.5 . . ?
H18A C18 H18B 109.5 . . ?
H18A C18 H18C 109.5 . . ?
H18B C18 H18C 109.5 . . ?
C16 C17 H17A 109.5 . . ?
C16 C17 H17B 109.5 . . ?
C16 C17 H17C 109.5 . . ?
H17A C17 H17B 109.5 . . ?
H17A C17 H17C 109.5 . . ?
H17B C17 H17C 109.5 . . ?

loop_
_geom_bond_atom_site_label_1
_geom_bond_atom_site_label_2
_geom_bond_distance
_geom_bond_site_symmetry_2
_geom_bond_publ_flag
O3 C10 1.373(9) . ?
O3 C6 1.459(8) . ?
O1 C2 1.376(8) . ?
O1 C1 1.372(8) . ?
O4 C10 1.206(8) . ?
O2 C5 1.223(9) . ?
O5 C12 1.212(8) . ?
C8 C1 1.318(10) . ?
C8 C7 1.505(9) . ?
C8 C9 1.461(9) . ?
C2 C3 1.343(10) . ?
C2 C13 1.487(10) . ?
C1 H1 0.9300 . ?
C7 H7 0.9800 . ?
C7 C6 1.522(9) . ?
C7 C11 1.532(9) . ?
C10 C11 1.518(10) . ?
C6 C14 1.516(10) . ?
C6 C5 1.534(10) . ?
C12 C15 1.500(10) . ?
C12 C11 1.529(9) . ?
C15 H15 0.9800 . ?
C15 C16 1.534(10) . ?
C15 C18 1.513(10) . ?
C14 H14A 0.9600 . ?
C14 H14B 0.9600 . ?
C14 H14C 0.9600 . ?
C11 H11 0.9800 . ?
C5 C4 1.460(10) . ?
C9 C3 1.441(10) . ?
C9 C4 1.358(10) . ?
C16 H16A 0.9700 . ?
C16 H16B 0.9700 . ?
C16 C17 1.512(11) . ?
C3 H3 0.9300 . ?
C13 H13A 0.9600 . ?
C13 H13B 0.9600 . ?
C13 H13C 0.9600 . ?
C4 H4 0.9300 . ?
C18 H18A 0.9600 . ?
C18 H18B 0.9600 . ?
C18 H18C 0.9600 . ?
C17 H17A 0.9600 . ?
C17 H17B 0.9600 . ?
C17 H17C 0.9600 . ?

loop_
_geom_torsion_atom_site_label_1
_geom_torsion_atom_site_label_2
_geom_torsion_atom_site_label_3
_geom_torsion_atom_site_label_4
_geom_torsion
_geom_torsion_site_symmetry_1
_geom_torsion_site_symmetry_2
_geom_torsion_site_symmetry_3
_geom_torsion_site_symmetry_4
_geom_torsion_publ_flag
O3 C10 C11 C7 22.6(7) . . . . ?
O3 C10 C11 C12 143.3(6) . . . . ?
O3 C6 C5 O2 -24.4(9) . . . . ?
O3 C6 C5 C4 159.8(6) . . . . ?
O1 C2 C3 C9 1.2(11) . . . . ?
O4 C10 C11 C7 -154.4(8) . . . . ?
O4 C10 C11 C12 -33.7(10) . . . . ?
O2 C5 C4 C9 170.4(7) . . . . ?
O5 C12 C15 C16 112.0(8) . . . . ?
O5 C12 C15 C18 -13.0(10) . . . . ?
O5 C12 C11 C7 50.1(9) . . . . ?
O5 C12 C11 C10 -61.1(8) . . . . ?
C8 C7 C6 O3 177.3(5) . . . . ?
C8 C7 C6 C14 59.3(7) . . . . ?
C8 C7 C6 C5 -64.3(7) . . . . ?
C8 C7 C11 C10 -164.5(6) . . . . ?
C8 C7 C11 C12 76.7(8) . . . . ?
C8 C9 C3 C2 1.0(10) . . . . ?
C8 C9 C4 C5 -8.1(11) . . . . ?
C2 O1 C1 C8 5.2(9) . . . . ?
C1 O1 C2 C3 -4.2(9) . . . . ?
C1 O1 C2 C13 178.1(6) . . . . ?
C1 C8 C7 C6 -144.9(7) . . . . ?
C1 C8 C7 C11 -22.7(10) . . . . ?
C1 C8 C9 C3 0.0(10) . . . . ?
C1 C8 C9 C4 -178.9(7) . . . . ?
C7 C8 C1 O1 -173.5(6) . . . . ?
C7 C8 C9 C3 171.4(6) . . . . ?
C7 C8 C9 C4 -7.4(9) . . . . ?
C7 C6 C5 O2 -135.8(7) . . . . ?
C7 C6 C5 C4 48.5(8) . . . . ?
C10 O3 C6 C7 -28.8(7) . . . . ?
C10 O3 C6 C14 94.3(6) . . . . ?
C10 O3 C6 C5 -143.4(6) . . . . ?
C6 O3 C10 O4 -179.1(6) . . . . ?
C6 O3 C10 C11 3.7(7) . . . . ?
C6 C7 C11 C10 -38.4(6) . . . . ?
C6 C7 C11 C12 -157.2(6) . . . . ?
C6 C5 C4 C9 -14.0(10) . . . . ?
C12 C15 C16 C17 171.6(6) . . . . ?
C15 C12 C11 C7 -129.9(6) . . . . ?
C15 C12 C11 C10 118.9(7) . . . . ?
C14 C6 C5 O2 97.1(8) . . . . ?
C14 C6 C5 C4 -78.7(7) . . . . ?
C11 C7 C6 O3 42.2(6) . . . . ?
C11 C7 C6 C14 -75.9(7) . . . . ?
C11 C7 C6 C5 160.5(6) . . . . ?
C11 C12 C15 C16 -68.0(8) . . . . ?
C11 C12 C15 C18 167.0(6) . . . . ?
C9 C8 C1 O1 -3.1(11) . . . . ?
C9 C8 C7 C6 43.9(7) . . . . ?
C9 C8 C7 C11 166.1(6) . . . . ?
C3 C9 C4 C5 173.2(7) . . . . ?
C13 C2 C3 C9 178.5(7) . . . . ?
C4 C9 C3 C2 179.7(7) . . . . ?
C18 C15 C16 C17 -64.1(9) . . . . ?
